data_2012837
loop_
_publ_author_name
'Bowes, Katharine F.'
'Glidewell, Christopher'
'Low, John N.'

_publ_section_title
;
 Tetrameric triphenylsilanol, (Ph~3~SiOH)~4~, and the adduct
 (Ph~3~SiOH)~2~--dimethyl sulfoxide, both at 120K, and the adduct
 (Ph~3~SiOH)~4~--1,4-dioxan at 150K: interplay of
 O---H&#x00B7;&#x00B7;&#x00B7;O and
 C---H&#x00B7;&#x00B7;&#x00B7;\p(arene) interactions
;
_journal_issue 7
_journal_name_full 'Acta Crystallographica Section C'
_journal_page_first o409
_journal_page_last o415
_journal_paper_doi 10.1107/S0108270102009381
_journal_volume 58
_journal_year 2002
_chemical_formula_moiety '2C18 H16 O Si , C2 H6 O S'
_chemical_formula_sum 'C38 H38 O3 S Si'
_chemical_formula_weight 630.94
_chemical_name_systematic
;
Bis(triphenylsilanol) dimethyl sulfoxide solvate
;
_space_group_IT_number 15
_symmetry_cell_setting monoclinic
_symmetry_space_group_name_Hall '-C 2yc'
_symmetry_space_group_name_H-M 'C 1 2/c 1'
_atom_sites_solution_hydrogens geom
_atom_sites_solution_primary direct
_atom_sites_solution_secondary difmap
_cell_angle_alpha 90
_cell_angle_beta 96.1310(10)
_cell_angle_gamma 90
_cell_formula_units_Z 4
_cell_length_a 16.8842(3)
_cell_length_b 8.5391(2)
_cell_length_c 23.7053(6)
_cell_measurement_reflns_used 3808
_cell_measurement_temperature 120(2)
_cell_measurement_theta_max 27.47
_cell_measurement_theta_min 3.12
_cell_volume 3398.18(13)
_computing_cell_refinement 'DENZO-SMN (Otwinowski & Minor, 1997)'
_computing_data_collection 'KappaCCD Server Software (Nonius, 1997)'
_computing_data_reduction DENZO-SMN
_computing_molecular_graphics 'PLATON (Spek, 2002)'
_computing_publication_material 'SHELXL97 and  PRPKAPPA (Ferguson, 1999)'
_computing_structure_refinement 'SHELXL97 (Sheldrick, 1997)'
_computing_structure_solution 'SHELXS97 (Sheldrick, 1997)'
_diffrn_ambient_temperature 120(2)
_diffrn_measured_fraction_theta_full 0.981
_diffrn_measured_fraction_theta_max 0.981
_diffrn_measurement_device_type 'Nonius KappaCCD'
_diffrn_measurement_method '\f scans, and \w scans with \k offsets'
_diffrn_radiation_monochromator graphite
_diffrn_radiation_source 'fine-focus sealed X-ray tube'
_diffrn_radiation_type 'Mo K\a'
_diffrn_radiation_wavelength 0.71073
_diffrn_reflns_av_R_equivalents 0.066
_diffrn_reflns_av_sigmaI/netI 0.050
_diffrn_reflns_limit_h_max 21
_diffrn_reflns_limit_h_min -21
_diffrn_reflns_limit_k_max 11
_diffrn_reflns_limit_k_min -11
_diffrn_reflns_limit_l_max 30
_diffrn_reflns_limit_l_min -30
_diffrn_reflns_number 21226
_diffrn_reflns_theta_full 27.47
_diffrn_reflns_theta_max 27.47
_diffrn_reflns_theta_min 3.12
_diffrn_standards_decay_% negligible
_exptl_absorpt_coefficient_mu 0.201
_exptl_absorpt_correction_T_max 0.969
_exptl_absorpt_correction_T_min 0.910
_exptl_absorpt_correction_type multi-scan
_exptl_absorpt_process_details '(DENZO-SMN; Otwinowski & Minor, 1997)'
_exptl_crystal_colour colourless
_exptl_crystal_density_diffrn 1.233
_exptl_crystal_density_meas ?
_exptl_crystal_density_method 'not measured'
_exptl_crystal_description block
_exptl_crystal_F_000 1336
_exptl_crystal_size_max 0.35
_exptl_crystal_size_mid 0.25
_exptl_crystal_size_min 0.15
_refine_diff_density_max 0.27
_refine_diff_density_min -0.29
_refine_ls_extinction_method none
_refine_ls_goodness_of_fit_ref 1.000
_refine_ls_hydrogen_treatment constr
_refine_ls_matrix_type full
_refine_ls_number_parameters 207
_refine_ls_number_reflns 3808
_refine_ls_number_restraints 0
_refine_ls_restrained_S_all 1.000
_refine_ls_R_factor_all 0.071
_refine_ls_R_factor_gt 0.042
_refine_ls_shift/su_max <0.001
_refine_ls_shift/su_mean 0.000
_refine_ls_structure_factor_coef Fsqd
_refine_ls_weighting_details 'w = 1/[\s^2^(Fo^2^)+(0.0516P)^2^+2.3569P] where P=(Fo^2^+2Fc^2^)/3'
_refine_ls_weighting_scheme calc
_refine_ls_wR_factor_gt 0.097
_refine_ls_wR_factor_ref 0.109
_reflns_number_gt 2792
_reflns_number_total 3808
_reflns_threshold_expression I>2\s(I)
_cod_data_source_file sk1558.cif
_cod_data_source_block II
_cod_depositor_comments
;
The following automatic conversions were performed:

'_exptl_crystal_density_meas' value 'not measured' was changed to '?'
- the value is perceived as not measured.

Automatic conversion script
Id: cif_fix_values 3008 2015-01-20 13:52:24Z robertas 
;
_cod_original_sg_symbol_H-M 'C 2/c'
_cod_database_code 2012837
_cod_database_fobs_code 2012837

loop_
_symmetry_equiv_pos_as_xyz
'x, y, z'
'-x, y, -z+1/2'
'-x, -y, -z'
'x, -y, z+1/2'
'x+1/2, y+1/2, z'
'-x+1/2, y+1/2, -z+1/2'
'-x+1/2, -y+1/2, -z'
'x+1/2, -y+1/2, z+1/2'

loop_
_atom_site_label
_atom_site_fract_x
_atom_site_fract_y
_atom_site_fract_z
_atom_site_U_iso_or_equiv
_atom_site_adp_type
_atom_site_calc_flag
_atom_site_refinement_flags
_atom_site_occupancy
_atom_site_disorder_assembly
_atom_site_disorder_group
_atom_site_type_symbol
Si1 0.13139(3) 0.41615(6) 0.357114(19) 0.02035(14) Uani d . 1 . . Si
O1 0.13029(7) 0.48115(15) 0.29238(5) 0.0264(3) Uani d . 1 . . O
C11 0.04453(10) 0.2838(2) 0.36374(7) 0.0207(4) Uani d . 1 . . C
C12 -0.02876(10) 0.3119(2) 0.33237(7) 0.0262(4) Uani d . 1 . . C
C13 -0.09327(11) 0.2134(2) 0.33604(8) 0.0310(4) Uani d . 1 . . C
C14 -0.08579(11) 0.0828(2) 0.37068(8) 0.0298(4) Uani d . 1 . . C
C15 -0.01394(11) 0.0518(2) 0.40199(8) 0.0291(4) Uani d . 1 . . C
C16 0.05022(10) 0.1513(2) 0.39863(7) 0.0254(4) Uani d . 1 . . C
C21 0.13235(10) 0.5825(2) 0.40832(7) 0.0216(4) Uani d . 1 . . C
C22 0.08744(11) 0.5835(2) 0.45440(7) 0.0242(4) Uani d . 1 . . C
C23 0.09262(11) 0.7061(2) 0.49301(8) 0.0302(4) Uani d . 1 . . C
C24 0.14239(11) 0.8306(2) 0.48615(8) 0.0299(4) Uani d . 1 . . C
C26 0.18275(10) 0.7100(2) 0.40263(7) 0.0271(4) Uani d . 1 . . C
C25 0.18776(11) 0.8330(2) 0.44069(8) 0.0303(4) Uani d . 1 . . C
C31 0.22556(10) 0.3029(2) 0.37190(7) 0.0211(4) Uani d . 1 . . C
C32 0.26853(10) 0.3012(2) 0.42553(7) 0.0240(4) Uani d . 1 . . C
C33 0.33784(11) 0.2143(2) 0.43617(8) 0.0295(4) Uani d . 1 . . C
C34 0.36536(12) 0.1268(2) 0.39349(8) 0.0355(5) Uani d . 1 . . C
C35 0.32367(12) 0.1253(3) 0.34011(8) 0.0384(5) Uani d . 1 . . C
C36 0.25466(11) 0.2129(2) 0.32953(7) 0.0307(4) Uani d . 1 . . C
O2 0.0000 0.6504(2) 0.2500 0.0330(4) Uani d S 1 . . O
S2 0.0168(5) 0.8102(7) 0.2199(3) 0.0301(4) Uani d P 0.25 A -1 S
C2 0.07645(16) 0.9123(3) 0.27250(9) 0.0488(6) Uani d P 0.50 A -1 C
S2A -0.0141(5) 0.8095(7) 0.2806(3) 0.0301(4) Uani d P 0.25 A -2 S
C2A 0.07645(16) 0.9123(3) 0.27250(9) 0.0488(6) Uani d P 0.50 A -2 C
H1 0.0910 0.5413 0.2769 0.032 Uiso d R 1 . . H
H12 -0.0346 0.4004 0.3080 0.031 Uiso calc R 1 . . H
H13 -0.1428 0.2357 0.3147 0.037 Uiso calc R 1 . . H
H14 -0.1299 0.0149 0.3729 0.036 Uiso calc R 1 . . H
H15 -0.0084 -0.0377 0.4259 0.035 Uiso calc R 1 . . H
H16 0.0993 0.1289 0.4206 0.030 Uiso calc R 1 . . H
H22 0.0526 0.4985 0.4595 0.029 Uiso calc R 1 . . H
H23 0.0617 0.7041 0.5242 0.036 Uiso calc R 1 . . H
H24 0.1457 0.9148 0.5125 0.036 Uiso calc R 1 . . H
H26 0.2144 0.7121 0.3718 0.033 Uiso calc R 1 . . H
H25 0.2221 0.9189 0.4358 0.036 Uiso calc R 1 . . H
H32 0.2500 0.3608 0.4553 0.029 Uiso calc R 1 . . H
H33 0.3664 0.2150 0.4729 0.035 Uiso calc R 1 . . H
H34 0.4130 0.0675 0.4008 0.043 Uiso calc R 1 . . H
H35 0.3423 0.0643 0.3107 0.046 Uiso calc R 1 . . H
H36 0.2265 0.2116 0.2926 0.037 Uiso calc R 1 . . H
H2A 0.0761 0.8578 0.3089 0.059 Uiso calc PR 0.50 A -1 H
H2B 0.0556 1.0186 0.2758 0.059 Uiso calc PR 0.50 A -1 H
H2C 0.1311 0.9176 0.2623 0.059 Uiso calc PR 0.50 A -1 H
H2D 0.1211 0.8589 0.2943 0.059 Uiso calc PR 0.50 A -2 H
H2E 0.0725 1.0197 0.2864 0.059 Uiso calc PR 0.50 A -2 H
H2F 0.0853 0.9143 0.2323 0.059 Uiso calc PR 0.50 A -2 H

loop_
_atom_site_aniso_label
_atom_site_aniso_U_11
_atom_site_aniso_U_22
_atom_site_aniso_U_33
_atom_site_aniso_U_12
_atom_site_aniso_U_13
_atom_site_aniso_U_23
Si1 0.0197(2) 0.0215(3) 0.0200(2) 0.00171(19) 0.00262(18) 0.00043(18)
O1 0.0271(6) 0.0295(7) 0.0226(6) 0.0032(5) 0.0031(5) 0.0041(5)
C11 0.0214(8) 0.0207(9) 0.0202(8) 0.0018(7) 0.0041(7) -0.0032(7)
C12 0.0246(9) 0.0263(10) 0.0280(9) 0.0028(7) 0.0038(7) 0.0026(7)
C13 0.0209(9) 0.0397(12) 0.0319(10) 0.0000(8) 0.0004(7) -0.0023(8)
C14 0.0281(10) 0.0319(11) 0.0306(9) -0.0083(8) 0.0087(8) -0.0066(8)
C15 0.0342(10) 0.0245(10) 0.0296(9) -0.0019(8) 0.0071(8) 0.0006(7)
C16 0.0246(9) 0.0254(10) 0.0260(9) 0.0012(7) 0.0016(7) -0.0015(7)
C21 0.0203(8) 0.0201(9) 0.0238(8) 0.0037(7) -0.0007(7) 0.0021(7)
C22 0.0252(9) 0.0207(9) 0.0267(9) 0.0010(7) 0.0024(7) 0.0009(7)
C23 0.0348(10) 0.0279(10) 0.0284(9) 0.0038(8) 0.0054(8) -0.0026(8)
C24 0.0362(10) 0.0221(10) 0.0300(9) 0.0043(8) -0.0030(8) -0.0044(7)
C26 0.0252(9) 0.0259(10) 0.0304(9) 0.0015(8) 0.0039(8) 0.0030(7)
C25 0.0285(9) 0.0207(10) 0.0408(11) -0.0023(8) -0.0007(8) 0.0008(8)
C31 0.0189(8) 0.0203(9) 0.0246(8) -0.0015(7) 0.0049(7) 0.0013(7)
C32 0.0253(9) 0.0231(9) 0.0238(9) -0.0003(7) 0.0040(7) 0.0003(7)
C33 0.0276(9) 0.0322(11) 0.0274(9) 0.0020(8) -0.0023(8) 0.0042(8)
C34 0.0277(10) 0.0403(12) 0.0387(11) 0.0119(9) 0.0044(8) 0.0050(9)
C35 0.0360(11) 0.0476(13) 0.0329(10) 0.0166(10) 0.0099(9) -0.0023(9)
C36 0.0295(9) 0.0382(11) 0.0242(9) 0.0078(8) 0.0013(8) -0.0026(8)
O2 0.0338(10) 0.0193(10) 0.0437(11) 0.000 -0.0062(8) 0.000
S2 0.0429(8) 0.0228(6) 0.0246(6) 0.013(3) 0.0042(5) 0.014(2)
C2 0.0668(16) 0.0334(12) 0.0446(12) -0.0188(11) -0.0016(11) 0.0000(10)
S2A 0.0429(8) 0.0228(6) 0.0246(6) 0.013(3) 0.0042(5) 0.014(2)
C2A 0.0668(16) 0.0334(12) 0.0446(12) -0.0188(11) -0.0016(11) 0.0000(10)

loop_
_atom_type_symbol
_atom_type_description
_atom_type_scat_dispersion_real
_atom_type_scat_dispersion_imag
_atom_type_scat_source
C C 0.0033 0.0016 'International Tables Vol C Tables 4.2.6.8 and 6.1.1.4'
H H 0.0000 0.0000 'International Tables Vol C Tables 4.2.6.8 and 6.1.1.4'
O O 0.0106 0.0060 'International Tables Vol C Tables 4.2.6.8 and 6.1.1.4'
S S 0.1246 0.1234 'International Tables Vol C Tables 4.2.6.8 and 6.1.1.4'
Si Si 0.0817 0.0704 'International Tables Vol C Tables 4.2.6.8 and 6.1.1.4'

loop_
_geom_angle_atom_site_label_1
_geom_angle_atom_site_label_2
_geom_angle_atom_site_label_3
_geom_angle_site_symmetry_3
_geom_angle
_geom_angle_publ_flag
O1 Si1 C31 . 106.12(7) no
O1 Si1 C21 . 110.57(7) no
C31 Si1 C21 . 108.95(8) no
O1 Si1 C11 . 110.76(7) no
C31 Si1 C11 . 109.37(7) no
C21 Si1 C11 . 110.93(7) no
Si1 O1 H1 . 121.4 no
C12 C11 C16 . 117.09(16) no
C12 C11 Si1 . 120.67(13) no
C16 C11 Si1 . 122.22(13) no
C13 C12 C11 . 121.37(17) no
C13 C12 H12 . 119.3 no
C11 C12 H12 . 119.3 no
C14 C13 C12 . 120.27(17) no
C14 C13 H13 . 119.9 no
C12 C13 H13 . 119.9 no
C15 C14 C13 . 119.61(17) no
C15 C14 H14 . 120.2 no
C13 C14 H14 . 120.2 no
C14 C15 C16 . 120.00(17) no
C14 C15 H15 . 120.0 no
C16 C15 H15 . 120.0 no
C15 C16 C11 . 121.67(16) no
C15 C16 H16 . 119.2 no
C11 C16 H16 . 119.2 no
C22 C21 C26 . 117.29(16) no
C22 C21 Si1 . 123.10(13) no
C26 C21 Si1 . 119.55(13) no
C23 C22 C21 . 121.33(17) no
C23 C22 H22 . 119.3 no
C21 C22 H22 . 119.3 no
C24 C23 C22 . 120.12(17) no
C24 C23 H23 . 119.9 no
C22 C23 H23 . 119.9 no
C23 C24 C25 . 119.88(17) no
C23 C24 H24 . 120.1 no
C25 C24 H24 . 120.1 no
C25 C26 C21 . 121.67(16) no
C25 C26 H26 . 119.2 no
C21 C26 H26 . 119.2 no
C26 C25 C24 . 119.71(17) no
C26 C25 H25 . 120.1 no
C24 C25 H25 . 120.1 no
C32 C31 C36 . 117.50(15) no
C32 C31 Si1 . 121.82(12) no
C36 C31 Si1 . 120.66(13) no
C33 C32 C31 . 121.21(16) no
C33 C32 H32 . 119.4 no
C31 C32 H32 . 119.4 no
C34 C33 C32 . 120.08(17) no
C34 C33 H33 . 120.0 no
C32 C33 H33 . 120.0 no
C33 C34 C35 . 119.94(17) no
C33 C34 H34 . 120.0 no
C35 C34 H34 . 120.0 no
C34 C35 C36 . 119.86(18) no
C34 C35 H35 . 120.1 no
C36 C35 H35 . 120.1 no
C35 C36 C31 . 121.42(17) no
C35 C36 H36 . 119.3 no
C31 C36 H36 . 119.3 no
C2 S2 C2 2 97.4(4) no
C2A S2A C2A 2 97.5(4) no
O2 S2 C2 . 103.1(4) no
O2 S2 C2A . 103.1(4) no
O2 S2A C2 . 101.6(4) no
O2 S2A C2A . 101.6(4) no
S2 C2 H2A . 109.5 no
S2 C2 H2B . 109.5 no
H2A C2 H2B . 109.5 no
S2 C2 H2C . 109.5 no
H2A C2 H2C . 109.5 no
H2B C2 H2C . 109.5 no

loop_
_geom_bond_atom_site_label_1
_geom_bond_atom_site_label_2
_geom_bond_site_symmetry_2
_geom_bond_distance
_geom_bond_publ_flag
Si1 O1 . 1.6300(12) y
Si1 C31 . 1.8621(17) no
Si1 C21 . 1.8673(17) no
Si1 C11 . 1.8713(17) no
O1 H1 . 0.890 no
C11 C12 . 1.395(2) no
C11 C16 . 1.399(2) no
C12 C13 . 1.386(3) no
C12 H12 . 0.9500 no
C13 C14 . 1.382(3) no
C13 H13 . 0.9500 no
C14 C15 . 1.379(3) no
C14 H14 . 0.9500 no
C15 C16 . 1.385(3) no
C15 H15 . 0.9500 no
C16 H16 . 0.9500 no
C21 C22 . 1.395(2) no
C21 C26 . 1.397(2) no
C22 C23 . 1.387(2) no
C22 H22 . 0.9500 no
C23 C24 . 1.375(3) no
C23 H23 . 0.9500 no
C24 C25 . 1.387(3) no
C24 H24 . 0.9500 no
C26 C25 . 1.382(3) no
C26 H26 . 0.9500 no
C25 H25 . 0.9500 no
C31 C32 . 1.395(2) no
C31 C36 . 1.395(2) no
C32 C33 . 1.386(2) no
C32 H32 . 0.9500 no
C33 C34 . 1.378(3) no
C33 H33 . 0.9500 no
C34 C35 . 1.381(3) no
C34 H34 . 0.9500 no
C35 C36 . 1.385(3) no
C35 H35 . 0.9500 no
C36 H36 . 0.9500 no
O2 S2 . 1.579(7) no
O2 S2A . 1.570(7) no
S2 C2 . 1.750(8) no
S2A C2 . 1.791(8) no
C2 H2A . 0.9800 no
C2 H2B . 0.9800 no
C2 H2C . 0.9800 no

loop_
_geom_hbond_atom_site_label_D
_geom_hbond_atom_site_label_H
_geom_hbond_atom_site_label_A
_geom_hbond_site_symmetry_A
_geom_hbond_distance_DH
_geom_hbond_distance_HA
_geom_hbond_distance_DA
_geom_hbond_angle_DHA
_geom_hbond_publ_flag
O1 H1 O2 . 0.89 1.85 2.7320(15) 172 y
C14 H14 Cg3 5_445 0.95 2.88 3.757(2) 154 y
C23 H23 Cg1 3_566 0.95 2.90 3.767(2) 152 y

loop_
_geom_torsion_atom_site_label_1
_geom_torsion_atom_site_label_2
_geom_torsion_atom_site_label_3
_geom_torsion_atom_site_label_4
_geom_torsion
_geom_torsion_publ_flag
O1 Si1 C11 C12 -34.66(15) no
C31 Si1 C11 C12 -151.28(13) no
C21 Si1 C11 C12 88.52(15) no
O1 Si1 C11 C16 143.53(13) no
C31 Si1 C11 C16 26.92(15) no
C21 Si1 C11 C16 -93.29(14) no
C16 C11 C12 C13 0.5(2) no
Si1 C11 C12 C13 178.83(14) no
C11 C12 C13 C14 -0.9(3) no
C12 C13 C14 C15 0.6(3) no
C13 C14 C15 C16 0.0(3) no
C14 C15 C16 C11 -0.3(3) no
C12 C11 C16 C15 0.1(2) no
Si1 C11 C16 C15 -178.20(13) no
O1 Si1 C21 C22 138.88(14) no
C31 Si1 C21 C22 -104.86(15) no
C11 Si1 C21 C22 15.59(16) no
O1 Si1 C21 C26 -44.23(15) no
C31 Si1 C21 C26 72.03(15) no
C11 Si1 C21 C26 -167.52(13) no
C26 C21 C22 C23 0.0(3) no
Si1 C21 C22 C23 176.96(13) no
C21 C22 C23 C24 0.4(3) no
C22 C23 C24 C25 -0.3(3) no
C22 C21 C26 C25 -0.5(3) no
Si1 C21 C26 C25 -177.54(13) no
C21 C26 C25 C24 0.5(3) no
C23 C24 C25 C26 -0.1(3) no
O1 Si1 C31 C32 144.87(14) no
C21 Si1 C31 C32 25.79(16) no
C11 Si1 C31 C32 -95.62(15) no
O1 Si1 C31 C36 -36.74(16) no
C21 Si1 C31 C36 -155.81(14) no
C11 Si1 C31 C36 82.78(15) no
C36 C31 C32 C33 0.5(3) no
Si1 C31 C32 C33 178.90(14) no
C31 C32 C33 C34 -0.3(3) no
C32 C33 C34 C35 -0.3(3) no
C33 C34 C35 C36 0.6(3) no
C34 C35 C36 C31 -0.4(3) no
C32 C31 C36 C35 -0.1(3) no
Si1 C31 C36 C35 -178.61(16) no
